data_4500910
loop_
_publ_author_name
'Seth, Saikat Kumar'
'Saha, Indranil'
'Estarellas, Carolina'
'Frontera, Antonio'
'Kar, Tanusree'
'Mukhopadhyay, Subrata'

_publ_section_title
;
 Supramolecular Self-Assembly of M-IDA Complexes Involving
 Lone-Pair&#x00B7;&#x00B7;&#x00B7;\p Interactions: Crystal Structures,
 Hirshfeld Surface Analysis, and DFT Calculations [H2IDA = iminodiacetic
 acid, M = Cu(II), Ni(II)]
;
_journal_issue 7
_journal_name_full 'Crystal Growth &amp; Design'
_journal_page_first 3250
_journal_paper_doi 10.1021/cg200506q
_journal_volume 11
_journal_year 2011
_chemical_formula_sum 'C18 H28 N6 Ni O10'
_chemical_formula_weight 547.17
_chemical_name_systematic
;
 ?
;
_space_group_IT_number 2
_symmetry_cell_setting triclinic
_symmetry_space_group_name_Hall '-P 1'
_symmetry_space_group_name_H-M 'P -1'
_atom_sites_solution_hydrogens geom
_atom_sites_solution_primary direct
_atom_sites_solution_secondary difmap
_audit_creation_method SHELXL-97
_cell_angle_alpha 114.762(2)
_cell_angle_beta 94.467(2)
_cell_angle_gamma 91.7430(10)
_cell_formula_units_Z 1
_cell_length_a 5.063(2)
_cell_length_b 11.0850(10)
_cell_length_c 11.423(2)
_cell_measurement_reflns_used 738
_cell_measurement_temperature 120(2)
_cell_measurement_theta_max 25.0
_cell_measurement_theta_min 1.5
_cell_volume 579.0(3)
_computing_cell_refinement
;
APEX2 (Bruker, 2007) and SAINT (Bruker, 2007)
;
_computing_data_collection 'APEX2 (Bruker, 2007)'
_computing_data_reduction
;
SAINT (Bruker, 2007) and XPREP (Bruker, 2007)
;
_computing_molecular_graphics
;
ORTEP-3 for Windows (Farrugia, 1997), DIAMOND (Brandenburg,
1999) 
;
_computing_publication_material 'PLATON (Spek, 2009)'
_computing_structure_refinement 'SHELXL-97 (Sheldrick, 1997)'
_computing_structure_solution 'SHELXS97 (Sheldrick, 2008)'
_diffrn_ambient_temperature 120(2)
_diffrn_measured_fraction_theta_full 0.985
_diffrn_measured_fraction_theta_max 0.985
_diffrn_measurement_device_type 'Bruker APEXII Kappa CCD area-detector'
_diffrn_measurement_method '\w and \f'
_diffrn_radiation_monochromator graphite
_diffrn_radiation_source 'fine-focus sealed tube'
_diffrn_radiation_type MoK\a
_diffrn_radiation_wavelength 0.71073
_diffrn_reflns_av_R_equivalents 0.0672
_diffrn_reflns_av_sigmaI/netI 0.1211
_diffrn_reflns_limit_h_max 6
_diffrn_reflns_limit_h_min -6
_diffrn_reflns_limit_k_max 13
_diffrn_reflns_limit_k_min -12
_diffrn_reflns_limit_l_max 13
_diffrn_reflns_limit_l_min -13
_diffrn_reflns_number 3841
_diffrn_reflns_theta_full 25.00
_diffrn_reflns_theta_max 25.00
_diffrn_reflns_theta_min 1.97
_exptl_absorpt_coefficient_mu 0.905
_exptl_absorpt_correction_T_max 0.92
_exptl_absorpt_correction_T_min 0.81
_exptl_absorpt_correction_type multi-scan
_exptl_absorpt_process_details '(SADABS; Bruker, 2001)'
_exptl_crystal_density_diffrn 1.569
_exptl_crystal_density_method 'not measured'
_exptl_crystal_F_000 286
_exptl_crystal_size_max 0.28
_exptl_crystal_size_mid 0.19
_exptl_crystal_size_min 0.09
_refine_diff_density_max 1.118
_refine_diff_density_min -1.440
_refine_diff_density_rms 0.145
_refine_ls_extinction_coef 0.150(19)
_refine_ls_extinction_expression Fc^*^=kFc[1+0.001xFc^2^\l^3^/sin(2\q)]^-1/4^
_refine_ls_extinction_method SHELXL
_refine_ls_goodness_of_fit_ref 1.216
_refine_ls_hydrogen_treatment mixed
_refine_ls_matrix_type full
_refine_ls_number_parameters 171
_refine_ls_number_reflns 1996
_refine_ls_number_restraints 5
_refine_ls_restrained_S_all 1.215
_refine_ls_R_factor_all 0.0836
_refine_ls_R_factor_gt 0.0608
_refine_ls_shift/su_max 0.000
_refine_ls_shift/su_mean 0.000
_refine_ls_structure_factor_coef Fsqd
_refine_ls_weighting_details 'calc w=1/[\s^2^(Fo^2^)+(0.0728P)^2^+0.6747P] where P=(Fo^2^+2Fc^2^)/3'
_refine_ls_weighting_scheme calc
_refine_ls_wR_factor_gt 0.1587
_refine_ls_wR_factor_ref 0.1919
_reflns_number_gt 1749
_reflns_number_total 1996
_reflns_threshold_expression >2sigma(I)
_cod_data_source_file cg200506q_si_003.cif
_cod_data_source_block toni
_cod_depositor_comments
;
The following automatic conversions were performed:

'_symmetry_cell_setting' value 'Triclinic' changed to 'triclinic'
according to /home/saulius/struct/CIF-dictionaries/cif_core.dic
dictionary named 'cif_core.dic' version 2.4.1 from 2010-06-29.

Automatic conversion script
Id: cif_fix_values 1715 2011-07-08 13:25:40Z adriana 
;
_cod_original_sg_symbol_H-M P-1
_cod_database_code 4500910

loop_
_symmetry_equiv_pos_as_xyz
'x, y, z'
'-x, -y, -z'

loop_
_atom_site_label
_atom_site_type_symbol
_atom_site_fract_x
_atom_site_fract_y
_atom_site_fract_z
_atom_site_U_iso_or_equiv
_atom_site_adp_type
_atom_site_occupancy
_atom_site_symmetry_multiplicity
_atom_site_calc_flag
_atom_site_refinement_flags
_atom_site_disorder_assembly
_atom_site_disorder_group
Ni1 Ni 0.5000 0.0000 0.5000 0.0198(4) Uani 1 2 d S . .
O1 O 0.7447(6) 0.1023(3) 0.4354(3) 0.0264(8) Uani 1 1 d . . .
O4 O 0.3887(6) 0.1778(3) 0.6365(3) 0.0286(8) Uani 1 1 d . . .
O2 O 0.7419(6) 0.2192(3) 0.3189(3) 0.0279(8) Uani 1 1 d . . .
O3 O 0.5250(7) 0.3406(3) 0.8293(3) 0.0328(9) Uani 1 1 d . . .
N1 N 0.7556(7) 0.0118(4) 0.6559(3) 0.0206(8) Uani 1 1 d . . .
H1 H 0.9187 -0.0105 0.6286 0.025 Uiso 1 1 calc R . .
N2 N 1.1313(7) 0.4874(4) 0.7977(4) 0.0266(9) Uani 1 1 d . . .
H2 H 1.2627 0.4418 0.8027 0.032 Uiso 1 1 calc R . .
N3 N 1.0883(8) 0.3634(4) 0.5760(4) 0.0325(10) Uani 1 1 d . . .
H3A H 1.2236 0.3218 0.5850 0.039 Uiso 1 1 calc R . .
H3B H 1.0093 0.3433 0.5001 0.039 Uiso 1 1 calc R . .
C1 C 0.6335(8) 0.1409(5) 0.3560(4) 0.0241(10) Uani 1 1 d . . .
C4 C 0.5467(8) 0.2281(5) 0.7394(4) 0.0234(10) Uani 1 1 d . . .
C3 C 0.7771(9) 0.1487(4) 0.7529(4) 0.0252(10) Uani 1 1 d . . .
H3C H 0.9411 0.1923 0.7467 0.030 Uiso 1 1 calc R . .
H3D H 0.7871 0.1491 0.8382 0.030 Uiso 1 1 calc R . .
C5 C 1.0621(10) 0.5851(5) 0.9082(5) 0.0327(12) Uani 1 1 d . . .
H5 H 1.1583 0.6019 0.9868 0.039 Uiso 1 1 calc R . .
C8 C 0.7859(9) 0.5339(5) 0.6749(5) 0.0291(11) Uani 1 1 d . . .
H8 H 0.6919 0.5170 0.5957 0.035 Uiso 1 1 calc R . .
C2 C 0.6511(9) -0.0875(5) 0.6985(4) 0.0259(11) Uani 1 1 d . . .
H2A H 0.6604 -0.0473 0.7923 0.031 Uiso 1 1 calc R . .
H2B H 0.7642 -0.1616 0.6726 0.031 Uiso 1 1 calc R . .
C9 C 1.0014(9) 0.4583(5) 0.6792(4) 0.0258(11) Uani 1 1 d . . .
C7 C 0.7138(9) 0.6309(5) 0.7846(5) 0.0347(13) Uani 1 1 d . . .
H7 H 0.5701 0.6797 0.7804 0.042 Uiso 1 1 calc R . .
C6 C 0.8557(10) 0.6586(5) 0.9058(5) 0.0335(12) Uani 1 1 d . . .
H6 H 0.8080 0.7255 0.9817 0.040 Uiso 1 1 calc R . .
O1W O 0.7619(8) 0.0440(6) 0.0500(4) 0.0753(18) Uani 1 1 d D . .
H1W H 0.795(12) 0.112(4) 0.126(3) 0.053(18) Uiso 1 1 d D . .
H2W H 0.597(10) 0.029(12) 0.011(10) 0.079 Uiso 0.50 1 d PD A 1
H2WA H 0.904(12) 0.003(12) 0.014(11) 0.079 Uiso 0.50 1 d PD B 2

loop_
_atom_site_aniso_label
_atom_site_aniso_U_11
_atom_site_aniso_U_22
_atom_site_aniso_U_33
_atom_site_aniso_U_23
_atom_site_aniso_U_13
_atom_site_aniso_U_12
Ni1 0.0169(5) 0.0252(6) 0.0159(5) 0.0080(4) -0.0021(3) -0.0012(3)
O1 0.0198(15) 0.0368(19) 0.0272(17) 0.0194(16) -0.0043(12) -0.0024(13)
O4 0.0251(16) 0.0345(19) 0.0226(18) 0.0111(16) -0.0111(13) -0.0006(14)
O2 0.0233(16) 0.0340(19) 0.0299(18) 0.0183(16) -0.0029(13) -0.0027(14)
O3 0.0355(18) 0.030(2) 0.0247(19) 0.0046(17) -0.0058(14) 0.0035(15)
N1 0.0168(17) 0.024(2) 0.0188(19) 0.0069(17) -0.0005(13) -0.0012(15)
N2 0.0246(19) 0.025(2) 0.027(2) 0.0107(19) -0.0073(16) -0.0038(16)
N3 0.033(2) 0.035(2) 0.024(2) 0.009(2) -0.0101(17) -0.0020(19)
C1 0.018(2) 0.031(3) 0.022(2) 0.010(2) 0.0001(17) -0.0019(19)
C4 0.023(2) 0.027(3) 0.019(2) 0.010(2) -0.0004(17) -0.0022(19)
C3 0.024(2) 0.024(2) 0.022(2) 0.005(2) -0.0067(17) -0.0004(19)
C5 0.033(2) 0.035(3) 0.028(3) 0.013(2) -0.007(2) -0.005(2)
C8 0.025(2) 0.032(3) 0.032(3) 0.017(2) -0.0066(19) -0.004(2)
C2 0.022(2) 0.032(3) 0.024(2) 0.013(2) -0.0022(17) -0.0039(19)
C9 0.024(2) 0.024(2) 0.026(2) 0.009(2) -0.0033(18) -0.0057(19)
C7 0.025(2) 0.035(3) 0.052(3) 0.028(3) -0.004(2) -0.002(2)
C6 0.031(3) 0.030(3) 0.036(3) 0.011(2) 0.002(2) 0.007(2)
O1W 0.042(2) 0.108(5) 0.034(2) -0.010(3) 0.0070(19) -0.016(3)

loop_
_atom_type_symbol
_atom_type_description
_atom_type_scat_dispersion_real
_atom_type_scat_dispersion_imag
_atom_type_scat_source
C C 0.0033 0.0016 'International Tables Vol C Tables 4.2.6.8 and 6.1.1.4'
H H 0.0000 0.0000 'International Tables Vol C Tables 4.2.6.8 and 6.1.1.4'
N N 0.0061 0.0033 'International Tables Vol C Tables 4.2.6.8 and 6.1.1.4'
O O 0.0106 0.0060 'International Tables Vol C Tables 4.2.6.8 and 6.1.1.4'
Ni Ni 0.3393 1.1124 'International Tables Vol C Tables 4.2.6.8 and 6.1.1.4'

loop_
_geom_angle_atom_site_label_1
_geom_angle_atom_site_label_2
_geom_angle_atom_site_label_3
_geom_angle
_geom_angle_site_symmetry_1
_geom_angle_site_symmetry_3
O1 Ni1 O1 180.00(15) . 2_656
O1 Ni1 O4 89.76(13) . .
O1 Ni1 O4 90.24(13) 2_656 .
O1 Ni1 O4 90.24(13) . 2_656
O1 Ni1 O4 89.76(13) 2_656 2_656
O4 Ni1 O4 180.0 . 2_656
O1 Ni1 N1 82.98(12) . 2_656
O1 Ni1 N1 97.02(12) 2_656 2_656
O4 Ni1 N1 97.98(13) . 2_656
O4 Ni1 N1 82.02(14) 2_656 2_656
O1 Ni1 N1 97.02(12) . .
O1 Ni1 N1 82.98(12) 2_656 .
O4 Ni1 N1 82.02(14) . .
O4 Ni1 N1 97.98(13) 2_656 .
N1 Ni1 N1 180.0 2_656 .
C1 O1 Ni1 115.0(2) . .
C4 O4 Ni1 113.9(3) . .
C3 N1 C2 115.4(3) . .
C3 N1 Ni1 108.1(3) . .
C2 N1 Ni1 107.1(2) . .
C3 N1 H1 108.7 . .
C2 N1 H1 108.7 . .
Ni1 N1 H1 108.7 . .
C5 N2 C9 122.7(4) . .
C5 N2 H2 118.6 . .
C9 N2 H2 118.6 . .
C9 N3 H3A 120.0 . .
C9 N3 H3B 120.0 . .
H3A N3 H3B 120.0 . .
O2 C1 O1 124.3(4) . .
O2 C1 C2 118.1(4) . 2_656
O1 C1 C2 117.6(3) . 2_656
O3 C4 O4 123.5(4) . .
O3 C4 C3 118.5(4) . .
O4 C4 C3 118.0(4) . .
N1 C3 C4 113.6(3) . .
N1 C3 H3C 108.9 . .
C4 C3 H3C 108.9 . .
N1 C3 H3D 108.9 . .
C4 C3 H3D 108.9 . .
H3C C3 H3D 107.7 . .
C6 C5 N2 121.0(4) . .
C6 C5 H5 119.5 . .
N2 C5 H5 119.5 . .
C7 C8 C9 120.7(4) . .
C7 C8 H8 119.6 . .
C9 C8 H8 119.6 . .
N1 C2 C1 114.1(4) . 2_656
N1 C2 H2A 108.7 . .
C1 C2 H2A 108.7 2_656 .
N1 C2 H2B 108.7 . .
C1 C2 H2B 108.7 2_656 .
H2A C2 H2B 107.6 . .
N3 C9 N2 118.4(4) . .
N3 C9 C8 124.5(4) . .
N2 C9 C8 117.1(4) . .
C8 C7 C6 120.4(5) . .
C8 C7 H7 119.8 . .
C6 C7 H7 119.8 . .
C5 C6 C7 118.1(5) . .
C5 C6 H6 120.9 . .
C7 C6 H6 120.9 . .
H1W O1W H2W 118(5) . .
H1W O1W H2WA 116(5) . .
H2W O1W H2WA 126(8) . .

loop_
_geom_bond_atom_site_label_1
_geom_bond_atom_site_label_2
_geom_bond_distance
_geom_bond_site_symmetry_2
Ni1 O1 2.030(3) .
Ni1 O1 2.030(3) 2_656
Ni1 O4 2.065(4) .
Ni1 O4 2.065(4) 2_656
Ni1 N1 2.074(3) 2_656
Ni1 N1 2.074(3) .
O1 C1 1.259(5) .
O4 C4 1.270(5) .
O2 C1 1.245(5) .
O3 C4 1.255(6) .
N1 C3 1.451(6) .
N1 C2 1.477(5) .
N1 H1 0.9100 .
N2 C5 1.355(7) .
N2 C9 1.361(6) .
N2 H2 0.8600 .
N3 C9 1.327(6) .
N3 H3A 0.8600 .
N3 H3B 0.8600 .
C1 C2 1.521(5) 2_656
C4 C3 1.519(7) .
C3 H3C 0.9700 .
C3 H3D 0.9700 .
C5 C6 1.350(8) .
C5 H5 0.9300 .
C8 C7 1.351(8) .
C8 C9 1.406(7) .
C8 H8 0.9300 .
C2 C1 1.521(5) 2_656
C2 H2A 0.9700 .
C2 H2B 0.9700 .
C7 C6 1.415(7) .
C7 H7 0.9300 .
C6 H6 0.9300 .
O1W H1W 0.88(2) .
O1W H2W 0.89(2) .
O1W H2WA 0.90(2) .

loop_
_geom_torsion_atom_site_label_1
_geom_torsion_atom_site_label_2
_geom_torsion_atom_site_label_3
_geom_torsion_atom_site_label_4
_geom_torsion
_geom_torsion_site_symmetry_1
_geom_torsion_site_symmetry_4
O4 Ni1 O1 C1 -83.1(3) . .
O4 Ni1 O1 C1 96.9(3) 2_656 .
N1 Ni1 O1 C1 14.9(3) 2_656 .
N1 Ni1 O1 C1 -165.1(3) . .
O1 Ni1 O4 C4 -83.9(3) . .
O1 Ni1 O4 C4 96.1(3) 2_656 .
N1 Ni1 O4 C4 -166.8(3) 2_656 .
N1 Ni1 O4 C4 13.2(3) . .
O1 Ni1 N1 C3 70.4(3) . .
O1 Ni1 N1 C3 -109.6(3) 2_656 .
O4 Ni1 N1 C3 -18.3(3) . .
O4 Ni1 N1 C3 161.7(3) 2_656 .
O1 Ni1 N1 C2 -164.7(3) . .
O1 Ni1 N1 C2 15.3(3) 2_656 .
O4 Ni1 N1 C2 106.6(3) . .
O4 Ni1 N1 C2 -73.4(3) 2_656 .
Ni1 O1 C1 O2 170.2(4) . .
Ni1 O1 C1 C2 -10.2(5) . 2_656
Ni1 O4 C4 O3 174.2(3) . .
Ni1 O4 C4 C3 -4.5(4) . .
C2 N1 C3 C4 -98.6(4) . .
Ni1 N1 C3 C4 21.2(4) . .
O3 C4 C3 N1 169.3(4) . .
O4 C4 C3 N1 -11.9(5) . .
C9 N2 C5 C6 0.7(6) . .
C3 N1 C2 C1 105.6(4) . 2_656
Ni1 N1 C2 C1 -14.7(5) . 2_656
C5 N2 C9 N3 178.1(4) . .
C5 N2 C9 C8 -0.7(6) . .
C7 C8 C9 N3 -178.6(4) . .
C7 C8 C9 N2 0.1(6) . .
C9 C8 C7 C6 0.4(6) . .
N2 C5 C6 C7 -0.2(7) . .
C8 C7 C6 C5 -0.4(6) . .
